data_7206242
loop_
_publ_author_name
'Platero-Prats, Ana E.'
'Bernini, Mar\'ia C.'
'Medina, Manuela E.'
'L\'opez-Torres, Elena'
'Guti\'errez-Puebla, Enrique'
'\'Angeles Monge, M.'
'Snejko, Natalia'

_publ_section_title
;
 Three novel indium MOFs derived from diphenic acid: synthesis, crystal
 structures and supramolecular chemistry
;
_journal_issue 15
_journal_name_full CrystEngComm
_journal_page_first 4965
_journal_paper_doi 10.1039/c1ce05196b
_journal_volume 13
_journal_year 2011
_chemical_formula_sum 'C66 H42 In2 N4 O13'
_chemical_formula_weight 1328.84
_chemical_name_systematic
;
?
;
_space_group_IT_number 2
_symmetry_cell_setting triclinic
_symmetry_space_group_name_Hall '-P 1'
_symmetry_space_group_name_H-M 'P -1'
_atom_sites_solution_hydrogens geom
_atom_sites_solution_primary direct
_atom_sites_solution_secondary difmap
_audit_creation_method SHELXL-97
_cell_angle_alpha 96.492(4)
_cell_angle_beta 100.320(5)
_cell_angle_gamma 104.967(4)
_cell_formula_units_Z 2
_cell_length_a 9.835(2)
_cell_length_b 13.839(3)
_cell_length_c 21.881(5)
_cell_measurement_reflns_used 2668
_cell_measurement_temperature 295(2)
_cell_measurement_theta_max 20.34
_cell_measurement_theta_min 2.25
_cell_volume 2790.5(11)
_computing_structure_refinement 'SHELXL-97 (Sheldrick, 1997)'
_diffrn_ambient_temperature 295(2)
_diffrn_measured_fraction_theta_full 0.967
_diffrn_measured_fraction_theta_max 0.967
_diffrn_measurement_device_type 'CCD area detector'
_diffrn_measurement_method 'phi and omega scans'
_diffrn_radiation_monochromator graphite
_diffrn_radiation_source 'fine-focus sealed tube'
_diffrn_radiation_type MoK\a
_diffrn_radiation_wavelength 0.71073
_diffrn_reflns_av_R_equivalents 0.1929
_diffrn_reflns_av_sigmaI/netI 0.1750
_diffrn_reflns_limit_h_max 9
_diffrn_reflns_limit_h_min -9
_diffrn_reflns_limit_k_max 13
_diffrn_reflns_limit_k_min -13
_diffrn_reflns_limit_l_max 21
_diffrn_reflns_limit_l_min -21
_diffrn_reflns_number 12374
_diffrn_reflns_theta_full 20.82
_diffrn_reflns_theta_max 20.82
_diffrn_reflns_theta_min 0.96
_exptl_absorpt_coefficient_mu 0.899
_exptl_absorpt_correction_T_max 0.835
_exptl_absorpt_correction_T_min 0.764
_exptl_absorpt_correction_type multi-scan
_exptl_absorpt_process_details sadabs
_exptl_crystal_colour colourless
_exptl_crystal_density_diffrn 1.579
_exptl_crystal_density_method 'not measured'
_exptl_crystal_description cubic
_exptl_crystal_F_000 1332
_exptl_crystal_size_max 0.30
_exptl_crystal_size_mid 0.25
_exptl_crystal_size_min 0.20
_refine_diff_density_max 1.055
_refine_diff_density_min -0.945
_refine_diff_density_rms 0.141
_refine_ls_extinction_method none
_refine_ls_goodness_of_fit_ref 1.087
_refine_ls_hydrogen_treatment constr
_refine_ls_matrix_type full
_refine_ls_number_parameters 775
_refine_ls_number_reflns 5647
_refine_ls_number_restraints 0
_refine_ls_restrained_S_all 1.087
_refine_ls_R_factor_all 0.1247
_refine_ls_R_factor_gt 0.0752
_refine_ls_shift/su_max 0.002
_refine_ls_shift/su_mean 0.000
_refine_ls_structure_factor_coef Fsqd
_refine_ls_weighting_details 'calc w=1/[\s^2^(Fo^2^)+(0.0884P)^2^+0.0000P] where P=(Fo^2^+2Fc^2^)/3'
_refine_ls_weighting_scheme calc
_refine_ls_wR_factor_gt 0.1614
_refine_ls_wR_factor_ref 0.2003
_reflns_number_gt 3656
_reflns_number_total 5647
_reflns_threshold_expression >2sigma(I)
_cod_data_source_file c1ce05196b.txt
_cod_data_source_block in1
_cod_depositor_comments
;
The following automatic conversions were performed:

'_symmetry_cell_setting' value 'Triclinic' changed to 'triclinic'
according to /home/saulius/struct/CIF-dictionaries/cif_core.dic
dictionary named 'cif_core.dic' version 2.4.1 from 2010-06-29.

Automatic conversion script
Id: cif_fix_values 1715 2011-07-08 13:25:40Z adriana 
;
_cod_original_cell_volume 2790.5(10)
_cod_original_sg_symbol_H-M P-1
_cod_database_code 7206242

loop_
_symmetry_equiv_pos_as_xyz
'x, y, z'
'-x, -y, -z'

loop_
_atom_site_label
_atom_site_type_symbol
_atom_site_fract_x
_atom_site_fract_y
_atom_site_fract_z
_atom_site_U_iso_or_equiv
_atom_site_adp_type
_atom_site_occupancy
_atom_site_symmetry_multiplicity
_atom_site_calc_flag
_atom_site_refinement_flags
_atom_site_disorder_assembly
_atom_site_disorder_group
In1 In 0.15001(10) 0.22663(7) 0.06088(5) 0.0345(4) Uani 1 1 d . . .
In2 In 0.42124(10) 0.59408(7) 0.38465(5) 0.0341(4) Uani 1 1 d . . .
O1 O 0.2644(10) 0.1468(7) 0.1411(5) 0.057(3) Uani 1 1 d . . .
O2 O 0.0470(11) 0.0776(7) 0.0828(6) 0.054(3) Uani 1 1 d . . .
O3 O -0.2924(11) -0.1505(9) -0.0131(6) 0.064(3) Uani 1 1 d . . .
O4 O -0.1005(12) -0.1681(7) 0.0447(5) 0.052(3) Uani 1 1 d . . .
O5 O 0.3469(10) 0.3545(7) 0.1049(5) 0.057(3) Uani 1 1 d . . .
O6 O 0.2024(12) 0.3974(8) 0.0362(6) 0.079(4) Uani 1 1 d . . .
O7 O 0.3714(10) 0.5489(7) 0.2752(5) 0.043(3) Uani 1 1 d . . .
O8 O 0.2394(10) 0.6239(8) 0.3223(5) 0.047(3) Uani 1 1 d . . .
O9 O 0.2223(12) 0.4913(8) 0.4227(6) 0.068(4) Uani 1 1 d . . .
O10 O 0.3837(11) 0.4319(7) 0.3899(5) 0.041(3) Uani 1 1 d . . .
O11 O 0.6590(12) 0.2703(8) 0.5360(5) 0.057(3) Uani 1 1 d . . .
O12 O 0.4927(10) 0.3527(8) 0.5176(5) 0.043(3) Uani 1 1 d . . .
N1 N 0.0765(13) 0.2839(8) 0.1501(6) 0.034(3) Uani 1 1 d . . .
N2 N -0.0836(12) 0.2365(9) 0.0308(7) 0.042(3) Uani 1 1 d . . .
N3 N 0.5505(13) 0.7496(9) 0.3680(6) 0.044(3) Uani 1 1 d . . .
N4 N 0.6531(12) 0.5869(9) 0.3823(6) 0.038(3) Uani 1 1 d . . .
C1 C 0.1474(18) 0.0765(11) 0.1264(8) 0.036(4) Uani 1 1 d . . .
C2 C 0.1327(16) -0.0135(10) 0.1614(7) 0.041(4) Uani 1 1 d . . .
C3 C 0.2624(16) -0.0348(12) 0.1851(8) 0.055(5) Uani 1 1 d . . .
H3 H 0.3505 0.0036 0.1795 0.066 Uiso 1 1 calc R . .
C4 C 0.2519(18) -0.1164(12) 0.2175(7) 0.049(5) Uani 1 1 d . . .
H4 H 0.3350 -0.1346 0.2322 0.059 Uiso 1 1 calc R . .
C5 C 0.123(2) -0.1711(13) 0.2287(9) 0.073(6) Uani 1 1 d . . .
H5 H 0.1205 -0.2234 0.2521 0.087 Uiso 1 1 calc R . .
C6 C 0.002(2) -0.1479(11) 0.2051(8) 0.057(5) Uani 1 1 d . . .
H6 H -0.0851 -0.1858 0.2124 0.068 Uiso 1 1 calc R . .
C7 C -0.0001(16) -0.0693(11) 0.1701(7) 0.042(4) Uani 1 1 d . . .
C8 C -0.1366(16) -0.0427(11) 0.1506(9) 0.042(4) Uani 1 1 d . . .
C9 C -0.2280(17) -0.0671(11) 0.0922(10) 0.053(5) Uani 1 1 d . . .
C10 C -0.3502(17) -0.0291(13) 0.0834(10) 0.063(6) Uani 1 1 d . . .
H10 H -0.4118 -0.0436 0.0439 0.076 Uiso 1 1 calc R . .
C11 C -0.380(2) 0.0300(13) 0.1333(12) 0.070(6) Uani 1 1 d . . .
H11 H -0.4612 0.0529 0.1273 0.084 Uiso 1 1 calc R . .
C12 C -0.291(2) 0.0523(14) 0.1880(11) 0.078(6) Uani 1 1 d . . .
H12 H -0.3084 0.0923 0.2210 0.094 Uiso 1 1 calc R . .
C13 C -0.169(2) 0.0171(13) 0.1982(9) 0.066(6) Uani 1 1 d . . .
H66 H -0.1073 0.0342 0.2378 0.079 Uiso 1 1 calc R . .
C14 C -0.2049(18) -0.1357(12) 0.0378(8) 0.039(4) Uani 1 1 d . . .
C15 C 0.3076(16) 0.4207(11) 0.0789(8) 0.037(4) Uani 1 1 d . . .
C16 C 0.3983(14) 0.5299(10) 0.1041(6) 0.028(4) Uani 1 1 d . . .
C17 C 0.5346(17) 0.5616(12) 0.0916(8) 0.055(5) Uani 1 1 d . . .
H16 H 0.5678 0.5173 0.0669 0.066 Uiso 1 1 calc R . .
C18 C 0.6213(16) 0.6594(13) 0.1160(8) 0.052(5) Uani 1 1 d . . .
H17 H 0.7073 0.6837 0.1032 0.063 Uiso 1 1 calc R . .
C19 C 0.5798(17) 0.7219(11) 0.1599(7) 0.044(4) Uani 1 1 d . . .
H18 H 0.6419 0.7844 0.1805 0.053 Uiso 1 1 calc R . .
C20 C 0.4473(17) 0.6882(11) 0.1710(7) 0.043(4) Uani 1 1 d . . .
H19 H 0.4184 0.7308 0.1988 0.051 Uiso 1 1 calc R . .
C21 C 0.3481(15) 0.5925(11) 0.1435(7) 0.034(4) Uani 1 1 d . . .
C22 C 0.2000(14) 0.5714(10) 0.1526(8) 0.036(4) Uani 1 1 d . . .
C23 C 0.0882(16) 0.5581(10) 0.0985(7) 0.044(4) Uani 1 1 d . . .
H22 H 0.1095 0.5568 0.0588 0.052 Uiso 1 1 calc R . .
C24 C -0.0498(17) 0.5474(11) 0.1049(9) 0.051(5) Uani 1 1 d . . .
H23 H -0.1208 0.5374 0.0685 0.062 Uiso 1 1 calc R . .
C25 C -0.0913(16) 0.5504(12) 0.1627(9) 0.055(5) Uani 1 1 d . . .
H24 H -0.1859 0.5452 0.1659 0.065 Uiso 1 1 calc R . .
C26 C 0.0187(16) 0.5617(10) 0.2151(8) 0.041(4) Uani 1 1 d . . .
H25 H -0.0037 0.5622 0.2547 0.049 Uiso 1 1 calc R . .
C27 C 0.1623(14) 0.5725(10) 0.2105(8) 0.033(4) Uani 1 1 d . . .
C28 C 0.2637(15) 0.5800(11) 0.2727(7) 0.034(4) Uani 1 1 d . . .
C29 C 0.1568(19) 0.3068(11) 0.2086(8) 0.053(5) Uani 1 1 d . . .
H28 H 0.2537 0.3092 0.2147 0.063 Uiso 1 1 calc R . .
C30 C 0.101(2) 0.3269(11) 0.2602(8) 0.055(5) Uani 1 1 d . . .
H29 H 0.1589 0.3392 0.3003 0.066 Uiso 1 1 calc R . .
C31 C -0.040(2) 0.3294(12) 0.2536(9) 0.066(6) Uani 1 1 d . . .
H30 H -0.0769 0.3455 0.2885 0.079 Uiso 1 1 calc R . .
C32 C -0.1253(19) 0.3068(11) 0.1929(9) 0.049(5) Uani 1 1 d . . .
C33 C -0.0612(18) 0.2847(10) 0.1426(8) 0.042(4) Uani 1 1 d . . .
C34 C -0.270(2) 0.3066(13) 0.1811(12) 0.084(7) Uani 1 1 d . . .
H33 H -0.3127 0.3180 0.2147 0.101 Uiso 1 1 calc R . .
C35 C -0.351(2) 0.2895(14) 0.1197(12) 0.080(7) Uani 1 1 d . . .
H34 H -0.4447 0.2944 0.1124 0.096 Uiso 1 1 calc R . .
C36 C -0.2875(17) 0.2642(11) 0.0674(9) 0.050(5) Uani 1 1 d . . .
C37 C -0.1455(16) 0.2623(10) 0.0788(8) 0.035(4) Uani 1 1 d . . .
C38 C -0.3671(19) 0.2408(13) 0.0041(12) 0.073(7) Uani 1 1 d . . .
H37 H -0.4629 0.2413 -0.0053 0.087 Uiso 1 1 calc R . .
C39 C -0.2997(19) 0.2176(14) -0.0425(10) 0.067(6) Uani 1 1 d . . .
H38 H -0.3496 0.2028 -0.0843 0.080 Uiso 1 1 calc R . .
C40 C -0.1571(17) 0.2158(12) -0.0279(8) 0.057(5) Uani 1 1 d . . .
H39 H -0.1128 0.1997 -0.0602 0.068 Uiso 1 1 calc R . .
C41 C 0.2730(18) 0.4194(14) 0.4138(8) 0.054(5) Uani 1 1 d . . .
C42 C 0.2111(16) 0.3147(12) 0.4282(8) 0.050(5) Uani 1 1 d . . .
C43 C 0.0862(17) 0.3051(14) 0.4526(7) 0.052(5) Uani 1 1 d . . .
H42 H 0.0488 0.3601 0.4577 0.063 Uiso 1 1 calc R . .
C44 C 0.0194(18) 0.2149(16) 0.4690(9) 0.069(6) Uani 1 1 d . . .
H43 H -0.0618 0.2085 0.4861 0.082 Uiso 1 1 calc R . .
C45 C 0.074(2) 0.1349(15) 0.4598(10) 0.081(7) Uani 1 1 d . . .
H44 H 0.0291 0.0739 0.4714 0.098 Uiso 1 1 calc R . .
C46 C 0.1917(19) 0.1412(12) 0.4343(8) 0.057(5) Uani 1 1 d . . .
H45 H 0.2231 0.0839 0.4271 0.069 Uiso 1 1 calc R . .
C47 C 0.2682(16) 0.2349(11) 0.4184(6) 0.036(4) Uani 1 1 d . . .
C48 C 0.3980(16) 0.2358(11) 0.3939(9) 0.040(4) Uani 1 1 d . . .
C49 C 0.379(2) 0.2025(12) 0.3313(10) 0.065(6) Uani 1 1 d . . .
H48 H 0.2865 0.1864 0.3059 0.078 Uiso 1 1 calc R . .
C50 C 0.496(2) 0.1914(13) 0.3030(9) 0.072(6) Uani 1 1 d . . .
H49 H 0.4812 0.1707 0.2598 0.086 Uiso 1 1 calc R . .
C51 C 0.628(2) 0.2116(12) 0.3404(10) 0.065(5) Uani 1 1 d . . .
H50 H 0.7056 0.2053 0.3230 0.078 Uiso 1 1 calc R . .
C52 C 0.6477(18) 0.2412(11) 0.4035(9) 0.052(5) Uani 1 1 d . . .
H51 H 0.7376 0.2517 0.4297 0.063 Uiso 1 1 calc R . .
C53 C 0.5317(16) 0.2559(10) 0.4293(7) 0.039(4) Uani 1 1 d . . .
C54 C 0.5642(17) 0.2947(12) 0.4997(8) 0.043(4) Uani 1 1 d . . .
C55 C 0.5007(18) 0.8285(12) 0.3640(8) 0.056(5) Uani 1 1 d . . .
H54 H 0.4054 0.8216 0.3666 0.068 Uiso 1 1 calc R . .
C56 C 0.585(3) 0.9227(14) 0.3559(9) 0.081(7) Uani 1 1 d . . .
H55 H 0.5459 0.9765 0.3515 0.097 Uiso 1 1 calc R . .
C57 C 0.731(2) 0.9335(15) 0.3547(10) 0.081(7) Uani 1 1 d . . .
H56 H 0.7892 0.9957 0.3501 0.097 Uiso 1 1 calc R . .
C58 C 0.789(2) 0.8516(15) 0.3604(9) 0.071(6) Uani 1 1 d . . .
C59 C 0.6930(18) 0.7601(12) 0.3673(8) 0.055(5) Uani 1 1 d . . .
C60 C 0.939(2) 0.8567(17) 0.3618(10) 0.098(9) Uani 1 1 d . . .
H59 H 1.0026 0.9160 0.3560 0.117 Uiso 1 1 calc R . .
C61 C 0.985(2) 0.7781(18) 0.3712(10) 0.088(7) Uani 1 1 d . . .
H60 H 1.0832 0.7853 0.3748 0.106 Uiso 1 1 calc R . .
C62 C 0.8948(17) 0.6818(14) 0.3764(7) 0.052(5) Uani 1 1 d . . .
C63 C 0.7459(16) 0.6734(13) 0.3746(7) 0.047(4) Uani 1 1 d . . .
C64 C 0.9363(18) 0.5934(15) 0.3848(8) 0.066(6) Uani 1 1 d . . .
H63 H 1.0308 0.5937 0.3844 0.080 Uiso 1 1 calc R . .
C65 C 0.844(2) 0.5090(15) 0.3933(8) 0.065(5) Uani 1 1 d . . .
H64 H 0.8740 0.4519 0.3999 0.078 Uiso 1 1 calc R . .
C66 C 0.7036(18) 0.5085(13) 0.3919(8) 0.064(5) Uani 1 1 d . . .
H65 H 0.6401 0.4496 0.3982 0.077 Uiso 1 1 calc R . .
O40 O 0.335(2) 0.9332(13) 0.4775(12) 0.064(7) Uani 0.50 1 d P . .
O41 O 0.564(3) 0.449(2) 0.2334(12) 0.104(11) Uani 0.50 1 d P . .

loop_
_atom_site_aniso_label
_atom_site_aniso_U_11
_atom_site_aniso_U_22
_atom_site_aniso_U_33
_atom_site_aniso_U_23
_atom_site_aniso_U_13
_atom_site_aniso_U_12
In1 0.0259(6) 0.0357(7) 0.0388(8) 0.0079(6) 0.0013(5) 0.0066(5)
In2 0.0310(7) 0.0328(7) 0.0365(8) 0.0055(5) 0.0001(5) 0.0109(5)
O1 0.035(7) 0.038(6) 0.094(10) 0.031(6) 0.008(6) -0.002(6)
O2 0.031(6) 0.055(7) 0.075(9) 0.015(6) -0.001(6) 0.020(6)
O3 0.045(7) 0.088(9) 0.053(9) 0.015(7) 0.003(7) 0.015(6)
O4 0.050(7) 0.054(7) 0.059(9) -0.003(6) 0.013(6) 0.033(6)
O5 0.048(7) 0.033(6) 0.087(10) 0.020(6) 0.002(6) 0.012(6)
O6 0.058(8) 0.053(8) 0.101(11) 0.003(7) -0.027(8) 0.005(7)
O7 0.043(7) 0.042(6) 0.046(8) 0.006(5) 0.001(6) 0.022(5)
O8 0.036(6) 0.056(7) 0.038(8) -0.011(6) -0.003(6) 0.011(5)
O9 0.060(8) 0.046(7) 0.104(11) 0.016(7) 0.017(7) 0.025(7)
O10 0.034(6) 0.032(6) 0.042(7) -0.002(5) -0.004(6) -0.002(5)
O11 0.062(8) 0.055(7) 0.049(8) 0.016(6) -0.006(6) 0.019(6)
O12 0.040(6) 0.054(7) 0.027(7) -0.004(5) 0.002(5) 0.012(6)
N1 0.044(8) 0.037(8) 0.023(9) -0.007(6) 0.009(7) 0.021(6)
N2 0.032(7) 0.047(8) 0.044(10) 0.018(7) -0.003(8) 0.010(6)
N3 0.043(9) 0.039(8) 0.046(10) 0.013(7) 0.004(7) 0.009(7)
N4 0.039(8) 0.049(8) 0.034(9) 0.018(7) 0.016(6) 0.016(7)
C1 0.044(11) 0.038(10) 0.041(12) 0.003(9) 0.038(9) 0.019(9)
C2 0.049(11) 0.026(9) 0.045(11) 0.010(8) 0.014(9) 0.002(8)
C3 0.037(10) 0.050(11) 0.079(15) 0.009(10) 0.009(10) 0.018(9)
C4 0.060(13) 0.041(11) 0.049(13) 0.006(10) -0.002(10) 0.029(10)
C5 0.089(15) 0.040(11) 0.081(17) 0.034(11) -0.017(13) 0.018(11)
C6 0.078(14) 0.038(10) 0.039(12) 0.006(9) 0.019(10) -0.014(10)
C7 0.054(11) 0.038(10) 0.040(11) 0.020(9) 0.020(9) 0.010(9)
C8 0.045(11) 0.024(9) 0.068(14) -0.001(9) 0.038(11) 0.015(8)
C9 0.039(11) 0.027(10) 0.085(17) 0.034(11) -0.006(11) -0.003(8)
C10 0.038(11) 0.064(13) 0.079(16) 0.025(12) 0.008(10) -0.005(10)
C11 0.067(14) 0.049(12) 0.10(2) 0.005(13) 0.028(14) 0.029(11)
C12 0.088(16) 0.066(14) 0.066(17) -0.026(12) 0.029(13) 0.005(13)
C13 0.062(13) 0.051(12) 0.076(17) 0.016(12) 0.006(12) 0.004(10)
C14 0.033(10) 0.040(11) 0.035(12) 0.003(9) 0.027(10) -0.016(9)
C15 0.037(10) 0.029(10) 0.047(12) -0.006(9) 0.011(9) 0.019(9)
C16 0.029(9) 0.044(10) 0.010(9) 0.015(8) -0.003(7) 0.008(8)
C17 0.048(11) 0.042(11) 0.078(15) 0.024(10) 0.017(10) 0.011(9)
C18 0.041(10) 0.070(13) 0.042(13) 0.028(10) 0.007(9) 0.005(10)
C19 0.051(12) 0.039(10) 0.033(12) -0.001(9) 0.003(9) 0.003(9)
C20 0.048(11) 0.038(10) 0.030(11) -0.002(8) -0.001(9) 0.002(9)
C21 0.045(10) 0.038(10) 0.029(10) 0.014(8) 0.004(8) 0.028(9)
C22 0.024(9) 0.023(8) 0.055(13) 0.016(8) -0.001(9) 0.001(7)
C23 0.045(11) 0.050(10) 0.027(11) 0.008(8) -0.013(9) 0.012(8)
C24 0.042(12) 0.052(11) 0.057(14) 0.007(10) -0.006(10) 0.022(9)
C25 0.022(9) 0.073(13) 0.067(15) 0.018(11) -0.002(10) 0.017(9)
C26 0.049(11) 0.030(9) 0.054(12) 0.023(8) 0.022(10) 0.013(8)
C27 0.027(9) 0.032(9) 0.051(13) 0.006(8) 0.024(9) 0.015(7)
C28 0.024(9) 0.037(10) 0.031(12) -0.001(8) -0.015(8) 0.006(8)
C29 0.068(12) 0.051(11) 0.024(12) -0.019(9) -0.018(11) 0.018(9)
C30 0.096(16) 0.042(11) 0.025(12) -0.001(9) 0.004(11) 0.023(11)
C31 0.114(18) 0.049(12) 0.040(15) -0.006(10) 0.033(13) 0.025(12)
C32 0.065(13) 0.031(10) 0.054(15) 0.000(9) 0.037(12) 0.004(9)
C33 0.063(12) 0.021(9) 0.038(13) 0.004(8) 0.007(10) 0.011(8)
C34 0.096(18) 0.051(12) 0.14(3) 0.030(14) 0.068(17) 0.050(13)
C35 0.052(13) 0.088(16) 0.11(2) 0.029(15) 0.025(15) 0.034(12)
C36 0.039(11) 0.040(10) 0.071(15) 0.007(9) 0.028(11) 0.003(8)
C37 0.040(10) 0.043(10) 0.033(11) 0.010(8) 0.008(9) 0.027(8)
C38 0.035(11) 0.069(13) 0.11(2) 0.033(13) -0.015(14) 0.014(10)
C39 0.048(13) 0.074(14) 0.071(17) 0.031(12) -0.006(12) 0.011(10)
C40 0.049(12) 0.080(13) 0.036(13) 0.018(10) -0.010(10) 0.018(10)
C41 0.038(11) 0.068(14) 0.053(13) 0.032(11) -0.001(10) 0.009(10)
C42 0.029(9) 0.048(11) 0.074(14) 0.022(10) 0.008(9) 0.006(8)
C43 0.043(11) 0.094(15) 0.021(11) 0.032(10) 0.000(8) 0.018(10)
C44 0.044(11) 0.101(16) 0.063(15) 0.040(13) 0.017(10) 0.008(12)
C45 0.049(13) 0.068(15) 0.11(2) 0.053(14) -0.004(13) -0.012(11)
C46 0.054(12) 0.029(10) 0.080(15) -0.007(9) 0.017(11) 0.000(9)
C47 0.051(11) 0.037(10) 0.017(10) -0.003(7) -0.010(8) 0.022(9)
C48 0.030(10) 0.031(9) 0.057(14) 0.011(9) 0.000(10) 0.008(8)
C49 0.060(13) 0.058(12) 0.063(16) 0.007(11) -0.028(12) 0.021(10)
C50 0.105(17) 0.059(13) 0.054(15) -0.008(10) 0.019(15) 0.036(13)
C51 0.070(14) 0.062(13) 0.063(17) 0.000(11) 0.020(12) 0.018(11)
C52 0.066(13) 0.054(11) 0.046(14) 0.002(10) 0.013(10) 0.035(10)
C53 0.042(10) 0.039(9) 0.037(12) -0.004(8) 0.002(9) 0.021(8)
C54 0.034(10) 0.039(10) 0.051(14) 0.016(10) -0.002(10) 0.004(8)
C55 0.065(12) 0.038(11) 0.072(14) 0.033(10) 0.007(10) 0.019(10)
C56 0.13(2) 0.054(14) 0.069(16) 0.027(11) 0.023(15) 0.039(14)
C57 0.100(18) 0.052(13) 0.092(18) 0.034(12) 0.032(14) 0.008(13)
C58 0.062(13) 0.063(14) 0.079(16) 0.037(12) 0.015(11) -0.007(12)
C59 0.060(13) 0.044(11) 0.066(14) 0.036(10) 0.016(10) 0.011(10)
C60 0.088(19) 0.088(18) 0.10(2) 0.052(16) 0.039(15) -0.032(14)
C61 0.053(13) 0.115(19) 0.078(18) 0.027(15) 0.023(12) -0.020(15)
C62 0.039(11) 0.078(14) 0.036(12) 0.006(10) 0.005(8) 0.014(11)
C63 0.040(11) 0.064(12) 0.031(11) 0.009(9) 0.005(8) 0.006(10)
C64 0.047(12) 0.094(16) 0.071(16) 0.021(13) 0.032(11) 0.026(12)
C65 0.072(14) 0.081(15) 0.065(15) 0.031(11) 0.033(11) 0.044(12)
C66 0.055(13) 0.071(13) 0.086(16) 0.023(11) 0.026(11) 0.040(11)
O40 0.069(15) 0.022(11) 0.12(2) 0.024(12) 0.023(14) 0.035(11)
O41 0.12(2) 0.19(3) 0.07(2) 0.030(19) 0.030(17) 0.14(2)

loop_
_atom_type_symbol
_atom_type_description
_atom_type_scat_dispersion_real
_atom_type_scat_dispersion_imag
_atom_type_scat_source
C C 0.0033 0.0016 'International Tables Vol C Tables 4.2.6.8 and 6.1.1.4'
H H 0.0000 0.0000 'International Tables Vol C Tables 4.2.6.8 and 6.1.1.4'
In In -0.7276 1.3100 'International Tables Vol C Tables 4.2.6.8 and 6.1.1.4'
N N 0.0061 0.0033 'International Tables Vol C Tables 4.2.6.8 and 6.1.1.4'
O O 0.0106 0.0060 'International Tables Vol C Tables 4.2.6.8 and 6.1.1.4'

loop_
_geom_angle_atom_site_label_1
_geom_angle_atom_site_label_2
_geom_angle_atom_site_label_3
_geom_angle
_geom_angle_site_symmetry_1
_geom_angle_site_symmetry_3
_geom_angle_publ_flag
O2 In1 O5 135.8(4) . . ?
O2 In1 O4 93.3(4) . 2 ?
O5 In1 O4 119.9(4) . 2 ?
O2 In1 O3 87.4(4) . 2 ?
O5 In1 O3 88.1(4) . 2 ?
O4 In1 O3 56.6(4) 2 2 ?
O2 In1 N2 84.8(4) . . ?
O5 In1 N2 127.0(4) . . ?
O4 In1 N2 78.7(5) 2 . ?
O3 In1 N2 134.0(5) 2 . ?
O2 In1 N1 82.3(4) . . ?
O5 In1 N1 81.3(4) . . ?
O4 In1 N1 150.0(4) 2 . ?
O3 In1 N1 151.7(4) 2 . ?
N2 In1 N1 71.3(5) . . ?
O2 In1 O6 165.1(4) . . ?
O5 In1 O6 54.0(3) . . ?
O4 In1 O6 87.7(4) 2 . ?
O3 In1 O6 105.4(4) 2 . ?
N2 In1 O6 80.8(4) . . ?
N1 In1 O6 89.4(4) . . ?
O2 In1 O1 56.1(3) . . ?
O5 In1 O1 80.3(4) . . ?
O4 In1 O1 124.1(4) 2 . ?
O3 In1 O1 74.8(4) 2 . ?
N2 In1 O1 132.9(4) . . ?
N1 In1 O1 77.6(4) . . ?
O6 In1 O1 134.0(4) . . ?
O2 In1 C14 89.0(4) . 2 ?
O5 In1 C14 106.6(4) . 2 ?
O4 In1 C14 28.0(4) 2 2 ?
O3 In1 C14 28.6(4) 2 2 ?
N2 In1 C14 105.9(6) . 2 ?
N1 In1 C14 171.1(4) . 2 ?
O6 In1 C14 98.6(5) . 2 ?
O1 In1 C14 99.4(5) . 2 ?
O2 In1 C1 27.9(4) . . ?
O5 In1 C1 108.2(5) . . ?
O4 In1 C1 111.1(4) 2 . ?
O3 In1 C1 80.9(4) 2 . ?
N2 In1 C1 108.9(4) . . ?
N1 In1 C1 77.7(4) . . ?
O6 In1 C1 159.9(5) . . ?
O1 In1 C1 28.3(4) . . ?
C14 In1 C1 95.6(5) 2 . ?
O2 In1 C15 159.5(5) . . ?
O5 In1 C15 27.4(4) . . ?
O4 In1 C15 106.8(4) 2 . ?
O3 In1 C15 100.0(4) 2 . ?
N2 In1 C15 102.8(4) . . ?
N1 In1 C15 82.2(4) . . ?
O6 In1 C15 26.8(4) . . ?
O1 In1 C15 107.1(4) . . ?
C14 In1 C15 106.7(4) 2 . ?
C1 In1 C15 134.2(5) . . ?
O12 In2 O10 96.2(4) 2_666 . ?
O12 In2 O8 129.4(4) 2_666 . ?
O10 In2 O8 112.1(4) . . ?
O12 In2 N3 87.1(4) 2_666 . ?
O10 In2 N3 154.4(5) . . ?
O8 In2 N3 84.2(4) . . ?
O12 In2 N4 84.2(4) 2_666 . ?
O10 In2 N4 82.9(4) . . ?
O8 In2 N4 138.2(4) . . ?
N3 In2 N4 72.1(4) . . ?
O12 In2 O7 169.1(4) 2_666 . ?
O10 In2 O7 87.6(3) . . ?
O8 In2 O7 57.4(4) . . ?
N3 In2 O7 85.2(4) . . ?
N4 In2 O7 86.1(4) . . ?
O12 In2 O9 82.7(4) 2_666 . ?
O10 In2 O9 55.2(4) . . ?
O8 In2 O9 80.8(4) . . ?
N3 In2 O9 150.1(4) . . ?
N4 In2 O9 134.0(4) . . ?
O7 In2 O9 107.7(4) . . ?
O12 In2 C28 158.1(5) 2_666 . ?
O10 In2 C28 99.4(4) . . ?
O8 In2 C28 29.2(4) . . ?
N3 In2 C28 85.5(4) . . ?
N4 In2 C28 112.9(5) . . ?
O7 In2 C28 28.3(4) . . ?
O9 In2 C28 93.6(4) . . ?
O12 In2 C41 88.5(5) 2_666 . ?
O10 In2 C41 27.9(5) . . ?
O8 In2 C41 97.5(4) . . ?
N3 In2 C41 175.4(5) . . ?
N4 In2 C41 108.8(5) . . ?
O7 In2 C41 99.3(5) . . ?
O9 In2 C41 27.3(4) . . ?
C28 In2 C41 98.1(4) . . ?
C1 O1 In1 85.3(9) . . ?
C1 O2 In1 96.7(9) . . ?
C14 O3 In1 89.5(10) . 2 ?
C14 O4 In1 90.2(10) . 2 ?
C15 O5 In1 96.7(9) . . ?
C15 O6 In1 88.1(9) . . ?
C28 O7 In2 88.4(9) . . ?
C28 O8 In2 93.3(8) . . ?
C41 O9 In2 87.7(10) . . ?
C41 O10 In2 98.1(10) . . ?
C54 O12 In2 106.7(9) . 2_666 ?
C29 N1 C33 117.6(14) . . ?
C29 N1 In1 125.0(11) . . ?
C33 N1 In1 117.0(10) . . ?
C40 N2 C37 120.4(13) . . ?
C40 N2 In1 124.0(12) . . ?
C37 N2 In1 115.5(9) . . ?
C55 N3 C59 119.2(13) . . ?
C55 N3 In2 124.8(11) . . ?
C59 N3 In2 115.8(9) . . ?
C66 N4 C63 118.2(13) . . ?
C66 N4 In2 125.7(11) . . ?
C63 N4 In2 115.9(10) . . ?
O2 C1 O1 121.7(14) . . ?
O2 C1 C2 119.9(14) . . ?
O1 C1 C2 118.4(14) . . ?
O2 C1 In1 55.4(7) . . ?
O1 C1 In1 66.4(8) . . ?
C2 C1 In1 175.2(12) . . ?
C7 C2 C3 122.6(14) . . ?
C7 C2 C1 122.0(14) . . ?
C3 C2 C1 115.3(14) . . ?
C4 C3 C2 116.5(15) . . ?
C4 C3 H3 121.8 . . ?
C2 C3 H3 121.8 . . ?
C5 C4 C3 122.5(15) . . ?
C5 C4 H4 118.8 . . ?
C3 C4 H4 118.8 . . ?
C6 C5 C4 119.0(15) . . ?
C6 C5 H5 120.5 . . ?
C4 C5 H5 120.5 . . ?
C5 C6 C7 123.0(16) . . ?
C5 C6 H6 118.5 . . ?
C7 C6 H6 118.5 . . ?
C2 C7 C6 116.4(14) . . ?
C2 C7 C8 123.6(13) . . ?
C6 C7 C8 119.6(15) . . ?
C9 C8 C13 118.4(16) . . ?
C9 C8 C7 128.1(16) . . ?
C13 C8 C7 113.5(17) . . ?
C8 C9 C10 118.4(18) . . ?
C8 C9 C14 122.1(15) . . ?
C10 C9 C14 119.4(17) . . ?
C11 C10 C9 121.2(18) . . ?
C11 C10 H10 119.4 . . ?
C9 C10 H10 119.4 . . ?
C12 C11 C10 118.9(18) . . ?
C12 C11 H11 120.5 . . ?
C10 C11 H11 120.5 . . ?
C11 C12 C13 121.3(19) . . ?
C11 C12 H12 119.3 . . ?
C13 C12 H12 119.3 . . ?
C8 C13 C12 121.7(18) . . ?
C8 C13 H66 119.1 . . ?
C12 C13 H66 119.1 . . ?
O4 C14 O3 123.4(16) . . ?
O4 C14 C9 120.1(15) . . ?
O3 C14 C9 116.4(16) . . ?
O4 C14 In1 61.8(9) . 2 ?
O3 C14 In1 61.9(9) . 2 ?
C9 C14 In1 171.2(10) . 2 ?
O6 C15 O5 120.2(14) . . ?
O6 C15 C16 123.5(14) . . ?
O5 C15 C16 116.2(13) . . ?
O6 C15 In1 65.1(8) . . ?
O5 C15 In1 56.0(7) . . ?
C16 C15 In1 167.6(11) . . ?
C17 C16 C21 121.5(14) . . ?
C17 C16 C15 118.7(14) . . ?
C21 C16 C15 119.6(13) . . ?
C16 C17 C18 119.8(16) . . ?
C16 C17 H16 120.1 . . ?
C18 C17 H16 120.1 . . ?
C17 C18 C19 120.3(16) . . ?
C17 C18 H17 119.9 . . ?
C19 C18 H17 119.9 . . ?
C20 C19 C18 117.6(14) . . ?
C20 C19 H18 121.2 . . ?
C18 C19 H18 121.2 . . ?
C19 C20 C21 124.8(15) . . ?
C19 C20 H19 117.6 . . ?
C21 C20 H19 117.6 . . ?
C16 C21 C20 115.5(14) . . ?
C16 C21 C22 125.3(13) . . ?
C20 C21 C22 118.9(14) . . ?
C27 C22 C23 117.6(14) . . ?
C27 C22 C21 124.7(13) . . ?
C23 C22 C21 117.5(15) . . ?
C24 C23 C22 120.1(16) . . ?
C24 C23 H22 120.0 . . ?
C22 C23 H22 120.0 . . ?
C23 C24 C25 124.0(15) . . ?
C23 C24 H23 118.0 . . ?
C25 C24 H23 118.0 . . ?
C26 C25 C24 115.3(15) . . ?
C26 C25 H24 122.3 . . ?
C24 C25 H24 122.3 . . ?
C25 C26 C27 122.4(16) . . ?
C25 C26 H25 118.8 . . ?
C27 C26 H25 118.8 . . ?
C22 C27 C26 120.6(14) . . ?
C22 C27 C28 125.3(13) . . ?
C26 C27 C28 114.0(14) . . ?
O7 C28 O8 120.6(13) . . ?
O7 C28 C27 121.1(15) . . ?
O8 C28 C27 118.2(13) . . ?
O7 C28 In2 63.3(7) . . ?
O8 C28 In2 57.5(7) . . ?
C27 C28 In2 175.2(12) . . ?
N1 C29 C30 122.0(16) . . ?
N1 C29 H28 119.0 . . ?
C30 C29 H28 119.0 . . ?
C31 C30 C29 121.3(16) . . ?
C31 C30 H29 119.3 . . ?
C29 C30 H29 119.3 . . ?
C30 C31 C32 117.6(17) . . ?
C30 C31 H30 121.2 . . ?
C32 C31 H30 121.2 . . ?
C31 C32 C34 122(2) . . ?
C31 C32 C33 117.8(17) . . ?
C34 C32 C33 120.0(18) . . ?
N1 C33 C32 123.6(15) . . ?
N1 C33 C37 116.9(15) . . ?
C32 C33 C37 119.5(16) . . ?
C35 C34 C32 121(2) . . ?
C35 C34 H33 119.4 . . ?
C32 C34 H33 119.4 . . ?
C34 C35 C36 119.4(18) . . ?
C34 C35 H34 120.3 . . ?
C36 C35 H34 120.3 . . ?
C37 C36 C38 118.4(17) . . ?
C37 C36 C35 119.6(18) . . ?
C38 C36 C35 122.0(18) . . ?
N2 C37 C36 121.1(15) . . ?
N2 C37 C33 118.8(14) . . ?
C36 C37 C33 120.1(17) . . ?
C39 C38 C36 118.4(17) . . ?
C39 C38 H37 120.8 . . ?
C36 C38 H37 120.8 . . ?
C38 C39 C40 120.5(18) . . ?
C38 C39 H38 119.8 . . ?
C40 C39 H38 119.8 . . ?
N2 C40 C39 121.1(18) . . ?
N2 C40 H39 119.4 . . ?
C39 C40 H39 119.4 . . ?
O9 C41 O10 119.0(15) . . ?
O9 C41 C42 124.6(17) . . ?
O10 C41 C42 116.4(17) . . ?
O9 C41 In2 65.1(9) . . ?
O10 C41 In2 54.0(8) . . ?
C42 C41 In2 170.2(14) . . ?
C47 C42 C43 122.0(15) . . ?
C47 C42 C41 124.5(16) . . ?
C43 C42 C41 113.5(16) . . ?
C44 C43 C42 120.1(17) . . ?
C44 C43 H42 119.9 . . ?
C42 C43 H42 119.9 . . ?
C45 C44 C43 119.0(18) . . ?
C45 C44 H43 120.5 . . ?
C43 C44 H43 120.5 . . ?
C44 C45 C46 122.0(17) . . ?
C44 C45 H44 119.0 . . ?
C46 C45 H44 119.0 . . ?
C45 C46 C47 121.1(16) . . ?
C45 C46 H45 119.5 . . ?
C47 C46 H45 119.5 . . ?
C42 C47 C46 115.8(15) . . ?
C42 C47 C48 127.0(14) . . ?
C46 C47 C48 117.2(13) . . ?
C53 C48 C49 117.3(16) . . ?
C53 C48 C47 125.2(17) . . ?
C49 C48 C47 117.0(15) . . ?
C48 C49 C50 121.9(16) . . ?
C48 C49 H48 119.0 . . ?
C50 C49 H48 119.0 . . ?
C51 C50 C49 118.7(18) . . ?
C51 C50 H49 120.7 . . ?
C49 C50 H49 120.7 . . ?
C50 C51 C52 119.9(19) . . ?
C50 C51 H50 120.1 . . ?
C52 C51 H50 120.1 . . ?
C51 C52 C53 120.0(16) . . ?
C51 C52 H51 120.0 . . ?
C53 C52 H51 120.0 . . ?
C48 C53 C52 122.1(16) . . ?
C48 C53 C54 121.1(16) . . ?
C52 C53 C54 116.8(14) . . ?
O11 C54 O12 124.0(16) . . ?
O11 C54 C53 119.9(16) . . ?
O12 C54 C53 116.1(13) . . ?
N3 C55 C56 122.7(17) . . ?
N3 C55 H54 118.6 . . ?
C56 C55 H54 118.6 . . ?
C55 C56 C57 118.2(17) . . ?
C55 C56 H55 120.9 . . ?
C57 C56 H55 120.9 . . ?
C58 C57 C56 120.7(18) . . ?
C58 C57 H56 119.7 . . ?
C56 C57 H56 119.7 . . ?
C57 C58 C59 116.2(18) . . ?
C57 C58 C60 124.5(19) . . ?
C59 C58 C60 119.2(18) . . ?
N3 C59 C58 123.0(16) . . ?
N3 C59 C63 117.8(14) . . ?
C58 C59 C63 119.2(17) . . ?
C61 C60 C58 120.1(19) . . ?
C61 C60 H59 120.0 . . ?
C58 C60 H59 120.0 . . ?
C60 C61 C62 124(2) . . ?
C60 C61 H60 118.0 . . ?
C62 C61 H60 118.0 . . ?
C64 C62 C61 127.1(18) . . ?
C64 C62 C63 115.5(16) . . ?
C61 C62 C63 117.4(17) . . ?
N4 C63 C62 121.8(15) . . ?
N4 C63 C59 118.3(14) . . ?
C62 C63 C59 119.8(16) . . ?
C65 C64 C62 121.9(16) . . ?
C65 C64 H63 119.0 . . ?
C62 C64 H63 119.0 . . ?
C64 C65 C66 118.5(17) . . ?
C64 C65 H64 120.7 . . ?
C66 C65 H64 120.7 . . ?
N4 C66 C65 123.9(17) . . ?
N4 C66 H65 118.0 . . ?
C65 C66 H65 118.0 . . ?

loop_
_geom_bond_atom_site_label_1
_geom_bond_atom_site_label_2
_geom_bond_distance
_geom_bond_site_symmetry_2
_geom_bond_publ_flag
In1 O2 2.198(10) . ?
In1 O5 2.233(9) . ?
In1 O4 2.279(11) 2 ?
In1 O3 2.282(12) 2 ?
In1 N2 2.318(11) . ?
In1 N1 2.326(11) . ?
In1 O6 2.429(11) . ?
In1 O1 2.437(10) . ?
In1 C14 2.587(17) 2 ?
In1 C1 2.651(15) . ?
In1 C15 2.676(14) . ?
In2 O12 2.124(9) 2_666 ?
In2 O10 2.198(9) . ?
In2 O8 2.205(9) . ?
In2 N3 2.304(12) . ?
In2 N4 2.318(12) . ?
In2 O7 2.334(10) . ?
In2 O9 2.441(11) . ?
In2 C28 2.610(14) . ?
In2 C41 2.690(17) . ?
O1 C1 1.262(16) . ?
O2 C1 1.247(17) . ?
O3 C14 1.239(17) . ?
O3 In1 2.282(12) 2 ?
O4 C14 1.215(17) . ?
O4 In1 2.279(11) 2 ?
O5 C15 1.239(15) . ?
O6 C15 1.209(16) . ?
O7 C28 1.237(16) . ?
O8 C28 1.274(17) . ?
O9 C41 1.234(19) . ?
O10 C41 1.271(19) . ?
O11 C54 1.254(16) . ?
O12 C54 1.270(18) . ?
O12 In2 2.124(9) 2_666 ?
N1 C29 1.335(17) . ?
N1 C33 1.337(18) . ?
N2 C40 1.316(18) . ?
N2 C37 1.363(18) . ?
N3 C55 1.312(17) . ?
N3 C59 1.375(19) . ?
N4 C66 1.327(17) . ?
N4 C63 1.354(17) . ?
C1 C2 1.524(19) . ?
C2 C7 1.392(19) . ?
C2 C3 1.405(19) . ?
C3 C4 1.39(2) . ?
C3 H3 0.9300 . ?
C4 C5 1.37(2) . ?
C4 H4 0.9300 . ?
C5 C6 1.35(2) . ?
C5 H5 0.9300 . ?
C6 C7 1.401(19) . ?
C6 H6 0.9300 . ?
C7 C8 1.48(2) . ?
C8 C9 1.37(2) . ?
C8 C13 1.39(2) . ?
C9 C10 1.42(2) . ?
C9 C14 1.52(2) . ?
C10 C11 1.41(2) . ?
C10 H10 0.9300 . ?
C11 C12 1.30(2) . ?
C11 H11 0.9300 . ?
C12 C13 1.40(2) . ?
C12 H12 0.9300 . ?
C13 H66 0.9300 . ?
C14 In1 2.587(17) 2 ?
C15 C16 1.524(19) . ?
C16 C17 1.386(19) . ?
C16 C21 1.393(19) . ?
C17 C18 1.39(2) . ?
C17 H16 0.9300 . ?
C18 C19 1.40(2) . ?
C18 H17 0.9300 . ?
C19 C20 1.34(2) . ?
C19 H18 0.9300 . ?
C20 C21 1.418(19) . ?
C20 H19 0.9300 . ?
C21 C22 1.46(2) . ?
C22 C27 1.381(19) . ?
C22 C23 1.423(18) . ?
C23 C24 1.36(2) . ?
C23 H22 0.9300 . ?
C24 C25 1.40(2) . ?
C24 H23 0.9300 . ?
C25 C26 1.393(19) . ?
C25 H24 0.9300 . ?
C26 C27 1.405(18) . ?
C26 H25 0.9300 . ?
C27 C28 1.512(19) . ?
C29 C30 1.37(2) . ?
C29 H28 0.9300 . ?
C30 C31 1.37(2) . ?
C30 H29 0.9300 . ?
C31 C32 1.39(2) . ?
C31 H30 0.9300 . ?
C32 C34 1.40(2) . ?
C32 C33 1.41(2) . ?
C33 C37 1.45(2) . ?
C34 C35 1.39(3) . ?
C34 H33 0.9300 . ?
C35 C36 1.45(3) . ?
C35 H34 0.9300 . ?
C36 C37 1.38(2) . ?
C36 C38 1.42(2) . ?
C38 C39 1.36(3) . ?
C38 H37 0.9300 . ?
C39 C40 1.39(2) . ?
C39 H38 0.9300 . ?
C40 H39 0.9300 . ?
C41 C42 1.51(2) . ?
C42 C47 1.376(19) . ?
C42 C43 1.41(2) . ?
C43 C44 1.37(2) . ?
C43 H42 0.9300 . ?
C44 C45 1.36(2) . ?
C44 H43 0.9300 . ?
C45 C46 1.36(2) . ?
C45 H44 0.9300 . ?
C46 C47 1.43(2) . ?
C46 H45 0.9300 . ?
C47 C48 1.47(2) . ?
C48 C53 1.343(19) . ?
C48 C49 1.36(2) . ?
C49 C50 1.44(3) . ?
C49 H48 0.9300 . ?
C50 C51 1.35(2) . ?
C50 H49 0.9300 . ?
C51 C52 1.36(2) . ?
C51 H50 0.9300 . ?
C52 C53 1.41(2) . ?
C52 H51 0.9300 . ?
C53 C54 1.52(2) . ?
C55 C56 1.40(2) . ?
C55 H54 0.9300 . ?
C56 C57 1.41(2) . ?
C56 H55 0.9300 . ?
C57 C58 1.40(2) . ?
C57 H56 0.9300 . ?
C58 C59 1.41(2) . ?
C58 C60 1.46(3) . ?
C59 C63 1.44(2) . ?
C60 C61 1.30(3) . ?
C60 H59 0.9300 . ?
C61 C62 1.43(2) . ?
C61 H60 0.9300 . ?
C62 C64 1.41(2) . ?
C62 C63 1.43(2) . ?
C64 C65 1.34(2) . ?
C64 H63 0.9300 . ?
C65 C66 1.37(2) . ?
C65 H64 0.9300 . ?
C66 H65 0.9300 . ?

loop_
_geom_torsion_atom_site_label_1
_geom_torsion_atom_site_label_2
_geom_torsion_atom_site_label_3
_geom_torsion_atom_site_label_4
_geom_torsion
_geom_torsion_site_symmetry_1
_geom_torsion_site_symmetry_2
_geom_torsion_site_symmetry_3
_geom_torsion_site_symmetry_4
_geom_torsion_publ_flag
O2 In1 O1 C1 -1.9(8) . . . . ?
O5 In1 O1 C1 170.2(9) . . . . ?
O4 In1 O1 C1 -70.1(9) 2 . . . ?
O3 In1 O1 C1 -99.1(9) 2 . . . ?
N2 In1 O1 C1 37.8(11) . . . . ?
N1 In1 O1 C1 87.1(8) . . . . ?
O6 In1 O1 C1 164.0(8) . . . . ?
C14 In1 O1 C1 -84.3(9) 2 . . . ?
C15 In1 O1 C1 164.8(8) . . . . ?
O5 In1 O2 C1 -9.3(12) . . . . ?
O4 In1 O2 C1 131.6(9) 2 . . . ?
O3 In1 O2 C1 75.3(9) 2 . . . ?
N2 In1 O2 C1 -150.1(10) . . . . ?
N1 In1 O2 C1 -78.3(9) . . . . ?
O6 In1 O2 C1 -135.0(16) . . . . ?
O1 In1 O2 C1 1.9(8) . . . . ?
C14 In1 O2 C1 103.9(10) 2 . . . ?
C15 In1 O2 C1 -36.9(16) . . . . ?
O2 In1 O5 C15 -159.3(9) . . . . ?
O4 In1 O5 C15 67.4(10) 2 . . . ?
O3 In1 O5 C15 116.4(10) 2 . . . ?
N2 In1 O5 C15 -31.3(12) . . . . ?
N1 In1 O5 C15 -89.9(10) . . . . ?
O6 In1 O5 C15 5.7(9) . . . . ?
O1 In1 O5 C15 -168.7(10) . . . . ?
C14 In1 O5 C15 94.4(10) 2 . . . ?
C1 In1 O5 C15 -163.8(9) . . . . ?
O2 In1 O6 C15 129.7(16) . . . . ?
O5 In1 O6 C15 -5.8(9) . . . . ?
O4 In1 O6 C15 -136.1(10) 2 . . . ?
O3 In1 O6 C15 -81.7(11) 2 . . . ?
N2 In1 O6 C15 145.0(11) . . . . ?
N1 In1 O6 C15 73.8(10) . . . . ?
O1 In1 O6 C15 1.8(13) . . . . ?
C14 In1 O6 C15 -110.2(11) 2 . . . ?
C1 In1 O6 C15 24.2(19) . . . . ?
O12 In2 O7 C28 -134.6(19) 2_666 . . . ?
O10 In2 O7 C28 115.2(8) . . . . ?
O8 In2 O7 C28 -3.2(8) . . . . ?
N3 In2 O7 C28 -89.4(8) . . . . ?
N4 In2 O7 C28 -161.8(8) . . . . ?
O9 In2 O7 C28 63.0(8) . . . . ?
C41 In2 O7 C28 89.8(9) . . . . ?
O12 In2 O8 C28 172.5(8) 2_666 . . . ?
O10 In2 O8 C28 -68.5(9) . . . . ?
N3 In2 O8 C28 91.1(9) . . . . ?
N4 In2 O8 C28 36.3(11) . . . . ?
O7 In2 O8 C28 3.1(8) . . . . ?
O9 In2 O8 C28 -114.9(9) . . . . ?
C41 In2 O8 C28 -93.2(9) . . . . ?
O12 In2 O9 C41 -101.1(10) 2_666 . . . ?
O10 In2 O9 C41 1.7(9) . . . . ?
O8 In2 O9 C41 127.0(10) . . . . ?
N3 In2 O9 C41 -172.0(10) . . . . ?
N4 In2 O9 C41 -26.5(12) . . . . ?
O7 In2 O9 C41 75.6(10) . . . . ?
C28 In2 O9 C41 100.7(10) . . . . ?
O12 In2 O10 C41 75.0(9) 2_666 . . . ?
O8 In2 O10 C41 -62.2(10) . . . . ?
N3 In2 O10 C41 171.1(10) . . . . ?
N4 In2 O10 C41 158.3(10) . . . . ?
O7 In2 O10 C41 -115.3(9) . . . . ?
O9 In2 O10 C41 -1.7(9) . . . . ?
C28 In2 O10 C41 -89.5(10) . . . . ?
O2 In1 N1 C29 92.8(12) . . . . ?
O5 In1 N1 C29 -46.0(11) . . . . ?
O4 In1 N1 C29 176.0(10) 2 . . . ?
O3 In1 N1 C29 23.1(16) 2 . . . ?
N2 In1 N1 C29 179.9(12) . . . . ?
O6 In1 N1 C29 -99.6(12) . . . . ?
O1 In1 N1 C29 35.9(11) . . . . ?
C14 In1 N1 C29 107(3) 2 . . . ?
C1 In1 N1 C29 64.8(12) . . . . ?
C15 In1 N1 C29 -73.7(12) . . . . ?
O2 In1 N1 C33 -80.7(10) . . . . ?
O5 In1 N1 C33 140.5(10) . . . . ?
O4 In1 N1 C33 2.6(14) 2 . . . ?
O3 In1 N1 C33 -150.3(9) 2 . . . ?
N2 In1 N1 C33 6.5(9) . . . . ?
O6 In1 N1 C33 86.9(10) . . . . ?
O1 In1 N1 C33 -137.6(10) . . . . ?
C14 In1 N1 C33 -67(4) 2 . . . ?
C1 In1 N1 C33 -108.6(10) . . . . ?
C15 In1 N1 C33 112.9(10) . . . . ?
O2 In1 N2 C40 -98.5(12) . . . . ?
O5 In1 N2 C40 115.0(12) . . . . ?
O4 In1 N2 C40 -4.1(11) 2 . . . ?
O3 In1 N2 C40 -17.1(14) 2 . . . ?
N1 In1 N2 C40 177.9(12) . . . . ?
O6 In1 N2 C40 85.4(12) . . . . ?
O1 In1 N2 C40 -130.7(11) . . . . ?
C14 In1 N2 C40 -11.0(12) 2 . . . ?
C1 In1 N2 C40 -112.8(12) . . . . ?
C15 In1 N2 C40 100.8(12) . . . . ?
O2 In1 N2 C37 79.2(10) . . . . ?
O5 In1 N2 C37 -67.3(11) . . . . ?
O4 In1 N2 C37 173.6(10) 2 . . . ?
O3 In1 N2 C37 160.5(9) 2 . . . ?
N1 In1 N2 C37 -4.4(9) . . . . ?
O6 In1 N2 C37 -96.9(10) . . . . ?
O1 In1 N2 C37 47.0(12) . . . . ?
C14 In1 N2 C37 166.7(10) 2 . . . ?
C1 In1 N2 C37 64.9(10) . . . . ?
C15 In1 N2 C37 -81.5(10) . . . . ?
O12 In2 N3 C55 -92.1(13) 2_666 . . . ?
O10 In2 N3 C55 169.7(11) . . . . ?
O8 In2 N3 C55 38.0(13) . . . . ?
N4 In2 N3 C55 -176.9(14) . . . . ?
O7 In2 N3 C55 95.7(13) . . . . ?
O9 In2 N3 C55 -22.2(17) . . . . ?
C28 In2 N3 C55 67.3(13) . . . . ?
C41 In2 N3 C55 -74(6) . . . . ?
O12 In2 N3 C59 82.8(12) 2_666 . . . ?
O10 In2 N3 C59 -15.4(17) . . . . ?
O8 In2 N3 C59 -147.1(12) . . . . ?
N4 In2 N3 C59 -2.0(11) . . . . ?
O7 In2 N3 C59 -89.5(12) . . . . ?
O9 In2 N3 C59 152.7(11) . . . . ?
C28 In2 N3 C59 -117.9(12) . . . . ?
C41 In2 N3 C59 101(6) . . . . ?
O12 In2 N4 C66 88.2(13) 2_666 . . . ?
O10 In2 N4 C66 -8.8(13) . . . . ?
O8 In2 N4 C66 -124.3(12) . . . . ?
N3 In2 N4 C66 177.0(14) . . . . ?
O7 In2 N4 C66 -96.8(13) . . . . ?
O9 In2 N4 C66 14.2(15) . . . . ?
C28 In2 N4 C66 -106.0(13) . . . . ?
C41 In2 N4 C66 1.8(14) . . . . ?
O12 In2 N4 C63 -87.1(10) 2_666 . . . ?
O10 In2 N4 C63 175.9(11) . . . . ?
O8 In2 N4 C63 60.4(12) . . . . ?
N3 In2 N4 C63 1.7(10) . . . . ?
O7 In2 N4 C63 87.9(10) . . . . ?
O9 In2 N4 C63 -161.1(9) . . . . ?
C28 In2 N4 C63 78.7(11) . . . . ?
C41 In2 N4 C63 -173.5(10) . . . . ?
In1 O2 C1 O1 -3.6(15) . . . . ?
In1 O2 C1 C2 179.1(11) . . . . ?
In1 O1 C1 O2 3.2(14) . . . . ?
In1 O1 C1 C2 -179.4(12) . . . . ?
O5 In1 C1 O2 173.2(9) . . . . ?
O4 In1 C1 O2 -53.2(10) 2 . . . ?
O3 In1 C1 O2 -101.9(9) 2 . . . ?
N2 In1 C1 O2 31.7(10) . . . . ?
N1 In1 C1 O2 96.7(9) . . . . ?
O6 In1 C1 O2 148.0(12) . . . . ?
O1 In1 C1 O2 -176.7(14) . . . . ?
C14 In1 C1 O2 -77.3(9) 2 . . . ?
C15 In1 C1 O2 162.9(8) . . . . ?
O2 In1 C1 O1 176.7(14) . . . . ?
O5 In1 C1 O1 -10.1(9) . . . . ?
O4 In1 C1 O1 123.5(8) 2 . . . ?
O3 In1 C1 O1 74.8(8) 2 . . . ?
N2 In1 C1 O1 -151.7(8) . . . . ?
N1 In1 C1 O1 -86.6(9) . . . . ?
O6 In1 C1 O1 -35.3(17) . . . . ?
C14 In1 C1 O1 99.4(9) 2 . . . ?
C15 In1 C1 O1 -20.4(11) . . . . ?
O2 In1 C1 C2 -10(12) . . . . ?
O5 In1 C1 C2 163(12) . . . . ?
O4 In1 C1 C2 -63(12) 2 . . . ?
O3 In1 C1 C2 -112(12) 2 . . . ?
N2 In1 C1 C2 22(12) . . . . ?
N1 In1 C1 C2 87(12) . . . . ?
O6 In1 C1 C2 138(12) . . . . ?
O1 In1 C1 C2 173(13) . . . . ?
C14 In1 C1 C2 -87(12) 2 . . . ?
C15 In1 C1 C2 153(12) . . . . ?
O2 C1 C2 C7 -31(2) . . . . ?
O1 C1 C2 C7 151.3(15) . . . . ?
In1 C1 C2 C7 -22(13) . . . . ?
O2 C1 C2 C3 149.8(14) . . . . ?
O1 C1 C2 C3 -28(2) . . . . ?
In1 C1 C2 C3 159(12) . . . . ?
C7 C2 C3 C4 1(2) . . . . ?
C1 C2 C3 C4 179.7(14) . . . . ?
C2 C3 C4 C5 -3(3) . . . . ?
C3 C4 C5 C6 3(3) . . . . ?
C4 C5 C6 C7 -1(3) . . . . ?
C3 C2 C7 C6 1(2) . . . . ?
C1 C2 C7 C6 -177.8(14) . . . . ?
C3 C2 C7 C8 174.3(15) . . . . ?
C1 C2 C7 C8 -5(2) . . . . ?
C5 C6 C7 C2 -1(3) . . . . ?
C5 C6 C7 C8 -174.7(17) . . . . ?
C2 C7 C8 C9 84(2) . . . . ?
C6 C7 C8 C9 -102.8(19) . . . . ?
C2 C7 C8 C13 -93.4(19) . . . . ?
C6 C7 C8 C13 79.7(18) . . . . ?
C13 C8 C9 C10 1(2) . . . . ?
C7 C8 C9 C10 -176.9(14) . . . . ?
C13 C8 C9 C14 -177.6(13) . . . . ?
C7 C8 C9 C14 5(2) . . . . ?
C8 C9 C10 C11 -2(2) . . . . ?
C14 C9 C10 C11 176.6(14) . . . . ?
C9 C10 C11 C12 2(3) . . . . ?
C10 C11 C12 C13 -1(3) . . . . ?
C9 C8 C13 C12 0(2) . . . . ?
C7 C8 C13 C12 178.0(15) . . . . ?
C11 C12 C13 C8 0(3) . . . . ?
In1 O4 C14 O3 5.6(15) 2 . . . ?
In1 O4 C14 C9 -170.1(11) 2 . . . ?
In1 O3 C14 O4 -5.6(15) 2 . . . ?
In1 O3 C14 C9 170.3(11) 2 . . . ?
C8 C9 C14 O4 -2(2) . . . . ?
C10 C9 C14 O4 179.5(13) . . . . ?
C8 C9 C14 O3 -178.4(13) . . . . ?
C10 C9 C14 O3 4(2) . . . . ?
C8 C9 C14 In1 -102(8) . . . 2 ?
C10 C9 C14 In1 80(8) . . . 2 ?
In1 O6 C15 O5 9.9(16) . . . . ?
In1 O6 C15 C16 -169.7(14) . . . . ?
In1 O5 C15 O6 -10.8(17) . . . . ?
In1 O5 C15 C16 168.8(11) . . . . ?
O2 In1 C15 O6 -145.7(12) . . . . ?
O5 In1 C15 O6 169.7(17) . . . . ?
O4 In1 C15 O6 46.4(11) 2 . . . ?
O3 In1 C15 O6 104.3(10) 2 . . . ?
N2 In1 C15 O6 -35.5(11) . . . . ?
N1 In1 C15 O6 -104.2(11) . . . . ?
O1 In1 C15 O6 -178.7(10) . . . . ?
C14 In1 C15 O6 75.7(11) 2 . . . ?
C1 In1 C15 O6 -168.7(9) . . . . ?
O2 In1 C15 O5 44.6(16) . . . . ?
O4 In1 C15 O5 -123.3(9) 2 . . . ?
O3 In1 C15 O5 -65.4(10) 2 . . . ?
N2 In1 C15 O5 154.8(9) . . . . ?
N1 In1 C15 O5 86.1(10) . . . . ?
O6 In1 C15 O5 -169.7(17) . . . . ?
O1 In1 C15 O5 11.7(10) . . . . ?
C14 In1 C15 O5 -94.0(10) 2 . . . ?
C1 In1 C15 O5 21.6(12) . . . . ?
O2 In1 C15 C16 -9(6) . . . . ?
O5 In1 C15 C16 -54(5) . . . . ?
O4 In1 C15 C16 -177(5) 2 . . . ?
O3 In1 C15 C16 -119(5) 2 . . . ?
N2 In1 C15 C16 101(5) . . . . ?
N1 In1 C15 C16 32(5) . . . . ?
O6 In1 C15 C16 136(5) . . . . ?
O1 In1 C15 C16 -42(5) . . . . ?
C14 In1 C15 C16 -148(5) 2 . . . ?
C1 In1 C15 C16 -32(5) . . . . ?
O6 C15 C16 C17 -108.6(18) . . . . ?
O5 C15 C16 C17 71.7(19) . . . . ?
In1 C15 C16 C17 120(5) . . . . ?
O6 C15 C16 C21 77(2) . . . . ?
O5 C15 C16 C21 -102.7(16) . . . . ?
In1 C15 C16 C21 -54(5) . . . . ?
C21 C16 C17 C18 -3(2) . . . . ?
C15 C16 C17 C18 -177.6(13) . . . . ?
C16 C17 C18 C19 8(2) . . . . ?
C17 C18 C19 C20 -8(2) . . . . ?
C18 C19 C20 C21 2(2) . . . . ?
C17 C16 C21 C20 -2(2) . . . . ?
C15 C16 C21 C20 172.3(12) . . . . ?
C17 C16 C21 C22 171.2(13) . . . . ?
C15 C16 C21 C22 -15(2) . . . . ?
C19 C20 C21 C16 2(2) . . . . ?
C19 C20 C21 C22 -171.2(14) . . . . ?
C16 C21 C22 C27 127.3(16) . . . . ?
C20 C21 C22 C27 -59.7(19) . . . . ?
C16 C21 C22 C23 -58.8(18) . . . . ?
C20 C21 C22 C23 114.1(15) . . . . ?
C27 C22 C23 C24 0(2) . . . . ?
C21 C22 C23 C24 -174.1(13) . . . . ?
C22 C23 C24 C25 1(2) . . . . ?
C23 C24 C25 C26 -2(2) . . . . ?
C24 C25 C26 C27 2(2) . . . . ?
C23 C22 C27 C26 0(2) . . . . ?
C21 C22 C27 C26 173.3(12) . . . . ?
C23 C22 C27 C28 176.5(12) . . . . ?
C21 C22 C27 C28 -10(2) . . . . ?
C25 C26 C27 C22 -1(2) . . . . ?
C25 C26 C27 C28 -177.9(13) . . . . ?
In2 O7 C28 O8 5.4(14) . . . . ?
In2 O7 C28 C27 -178.0(12) . . . . ?
In2 O8 C28 O7 -5.8(14) . . . . ?
In2 O8 C28 C27 177.6(11) . . . . ?
C22 C27 C28 O7 -27(2) . . . . ?
C26 C27 C28 O7 149.9(13) . . . . ?
C22 C27 C28 O8 149.3(14) . . . . ?
C26 C27 C28 O8 -33.5(18) . . . . ?
C22 C27 C28 In2 174(11) . . . . ?
C26 C27 C28 In2 -9(13) . . . . ?
O12 In2 C28 O7 158.9(9) 2_666 . . . ?
O10 In2 C28 O7 -66.4(8) . . . . ?
O8 In2 C28 O7 174.5(14) . . . . ?
N3 In2 C28 O7 88.3(8) . . . . ?
N4 In2 C28 O7 19.8(9) . . . . ?
O9 In2 C28 O7 -121.7(8) . . . . ?
C41 In2 C28 O7 -94.6(9) . . . . ?
O12 In2 C28 O8 -15.6(16) 2_666 . . . ?
O10 In2 C28 O8 119.1(8) . . . . ?
N3 In2 C28 O8 -86.2(9) . . . . ?
N4 In2 C28 O8 -154.6(8) . . . . ?
O7 In2 C28 O8 -174.5(14) . . . . ?
O9 In2 C28 O8 63.8(9) . . . . ?
C41 In2 C28 O8 90.9(9) . . . . ?
O12 In2 C28 C27 -42(12) 2_666 . . . ?
O10 In2 C28 C27 93(12) . . . . ?
O8 In2 C28 C27 -26(11) . . . . ?
N3 In2 C28 C27 -112(12) . . . . ?
N4 In2 C28 C27 179(100) . . . . ?
O7 In2 C28 C27 159(12) . . . . ?
O9 In2 C28 C27 38(12) . . . . ?
C41 In2 C28 C27 65(12) . . . . ?
C33 N1 C29 C30 2(2) . . . . ?
In1 N1 C29 C30 -171.0(11) . . . . ?
N1 C29 C30 C31 -3(3) . . . . ?
C29 C30 C31 C32 2(3) . . . . ?
C30 C31 C32 C34 179.6(16) . . . . ?
C30 C31 C32 C33 -1(2) . . . . ?
C29 N1 C33 C32 -1(2) . . . . ?
In1 N1 C33 C32 173.0(11) . . . . ?
C29 N1 C33 C37 178.4(12) . . . . ?
In1 N1 C33 C37 -7.7(16) . . . . ?
C31 C32 C33 N1 0(2) . . . . ?
C34 C32 C33 N1 179.7(14) . . . . ?
C31 C32 C33 C37 -179.1(13) . . . . ?
C34 C32 C33 C37 0(2) . . . . ?
C31 C32 C34 C35 176.3(17) . . . . ?
C33 C32 C34 C35 -3(3) . . . . ?
C32 C34 C35 C36 5(3) . . . . ?
C34 C35 C36 C37 -3(3) . . . . ?
C34 C35 C36 C38 176.6(16) . . . . ?
C40 N2 C37 C36 2(2) . . . . ?
In1 N2 C37 C36 -175.6(11) . . . . ?
C40 N2 C37 C33 -179.9(13) . . . . ?
In1 N2 C37 C33 2.3(16) . . . . ?
C38 C36 C37 N2 -1(2) . . . . ?
C35 C36 C37 N2 178.5(14) . . . . ?
C38 C36 C37 C33 -179.4(14) . . . . ?
C35 C36 C37 C33 1(2) . . . . ?
N1 C33 C37 N2 4(2) . . . . ?
C32 C33 C37 N2 -177.1(13) . . . . ?
N1 C33 C37 C36 -178.5(13) . . . . ?
C32 C33 C37 C36 1(2) . . . . ?
C37 C36 C38 C39 0(3) . . . . ?
C35 C36 C38 C39 -179.9(16) . . . . ?
C36 C38 C39 C40 1(3) . . . . ?
C37 N2 C40 C39 -1(2) . . . . ?
In1 N2 C40 C39 176.3(12) . . . . ?
C38 C39 C40 N2 0(3) . . . . ?
In2 O9 C41 O10 -2.8(15) . . . . ?
In2 O9 C41 C42 178.3(15) . . . . ?
In2 O10 C41 O9 3.1(17) . . . . ?
In2 O10 C41 C42 -177.9(12) . . . . ?
O12 In2 C41 O9 76.8(10) 2_666 . . . ?
O10 In2 C41 O9 -177.0(16) . . . . ?
O8 In2 C41 O9 -52.7(10) . . . . ?
N3 In2 C41 O9 59(6) . . . . ?
N4 In2 C41 O9 160.2(9) . . . . ?
O7 In2 C41 O9 -110.8(10) . . . . ?
C28 In2 C41 O9 -82.2(10) . . . . ?
O12 In2 C41 O10 -106.2(9) 2_666 . . . ?
O8 In2 C41 O10 124.3(9) . . . . ?
N3 In2 C41 O10 -124(6) . . . . ?
N4 In2 C41 O10 -22.8(10) . . . . ?
O7 In2 C41 O10 66.2(9) . . . . ?
O9 In2 C41 O10 177.0(16) . . . . ?
C28 In2 C41 O10 94.8(9) . . . . ?
O12 In2 C41 C42 -95(7) 2_666 . . . ?
O10 In2 C41 C42 11(7) . . . . ?
O8 In2 C41 C42 136(7) . . . . ?
N3 In2 C41 C42 -113(9) . . . . ?
N4 In2 C41 C42 -11(7) . . . . ?
O7 In2 C41 C42 78(7) . . . . ?
O9 In2 C41 C42 -172(8) . . . . ?
C28 In2 C41 C42 106(7) . . . . ?
O9 C41 C42 C47 -179.7(15) . . . . ?
O10 C41 C42 C47 1(2) . . . . ?
In2 C41 C42 C47 -9(8) . . . . ?
O9 C41 C42 C43 1(2) . . . . ?
O10 C41 C42 C43 -178.1(14) . . . . ?
In2 C41 C42 C43 172(6) . . . . ?
C47 C42 C43 C44 2(2) . . . . ?
C41 C42 C43 C44 -178.9(14) . . . . ?
C42 C43 C44 C45 -2(3) . . . . ?
C43 C44 C45 C46 -1(3) . . . . ?
C44 C45 C46 C47 3(3) . . . . ?
C43 C42 C47 C46 0(2) . . . . ?
C41 C42 C47 C46 -179.0(14) . . . . ?
C43 C42 C47 C48 -179.4(15) . . . . ?
C41 C42 C47 C48 1(3) . . . . ?
C45 C46 C47 C42 -3(2) . . . . ?
C45 C46 C47 C48 177.2(17) . . . . ?
C42 C47 C48 C53 92(2) . . . . ?
C46 C47 C48 C53 -88.1(19) . . . . ?
C42 C47 C48 C49 -96.2(19) . . . . ?
C46 C47 C48 C49 84.0(18) . . . . ?
C53 C48 C49 C50 -2(2) . . . . ?
C47 C48 C49 C50 -174.4(15) . . . . ?
C48 C49 C50 C51 2(3) . . . . ?
C49 C50 C51 C52 0(3) . . . . ?
C50 C51 C52 C53 -3(3) . . . . ?
C49 C48 C53 C52 -1(2) . . . . ?
C47 C48 C53 C52 170.6(14) . . . . ?
C49 C48 C53 C54 179.2(13) . . . . ?
C47 C48 C53 C54 -9(2) . . . . ?
C51 C52 C53 C48 4(2) . . . . ?
C51 C52 C53 C54 -176.6(14) . . . . ?
In2 O12 C54 O11 4.8(17) 2_666 . . . ?
In2 O12 C54 C53 -173.9(10) 2_666 . . . ?
C48 C53 C54 O11 147.1(14) . . . . ?
C52 C53 C54 O11 -32(2) . . . . ?
C48 C53 C54 O12 -34(2) . . . . ?
C52 C53 C54 O12 146.5(14) . . . . ?
C59 N3 C55 C56 3(2) . . . . ?
In2 N3 C55 C56 177.8(13) . . . . ?
N3 C55 C56 C57 -3(3) . . . . ?
C55 C56 C57 C58 1(3) . . . . ?
C56 C57 C58 C59 0(3) . . . . ?
C56 C57 C58 C60 -178(2) . . . . ?
C55 N3 C59 C58 -2(3) . . . . ?
In2 N3 C59 C58 -177.3(14) . . . . ?
C55 N3 C59 C63 177.4(15) . . . . ?
In2 N3 C59 C63 2.2(19) . . . . ?
C57 C58 C59 N3 1(3) . . . . ?
C60 C58 C59 N3 178.4(18) . . . . ?
C57 C58 C59 C63 -178.8(16) . . . . ?
C60 C58 C59 C63 -1(3) . . . . ?
C57 C58 C60 C61 176(2) . . . . ?
C59 C58 C60 C61 -2(3) . . . . ?
C58 C60 C61 C62 4(4) . . . . ?
C60 C61 C62 C64 178(2) . . . . ?
C60 C61 C62 C63 -4(3) . . . . ?
C66 N4 C63 C62 0(2) . . . . ?
In2 N4 C63 C62 175.9(11) . . . . ?
C66 N4 C63 C59 -176.9(15) . . . . ?
In2 N4 C63 C59 -1.2(18) . . . . ?
C64 C62 C63 N4 2(2) . . . . ?
C61 C62 C63 N4 -176.6(15) . . . . ?
C64 C62 C63 C59 178.9(15) . . . . ?
C61 C62 C63 C59 0(2) . . . . ?
N3 C59 C63 N4 -1(2) . . . . ?
C58 C59 C63 N4 178.9(15) . . . . ?
N3 C59 C63 C62 -177.8(15) . . . . ?
C58 C59 C63 C62 2(2) . . . . ?
C61 C62 C64 C65 175.4(19) . . . . ?
C63 C62 C64 C65 -3(3) . . . . ?
C62 C64 C65 C66 2(3) . . . . ?
C63 N4 C66 C65 -1(3) . . . . ?
In2 N4 C66 C65 -176.6(14) . . . . ?
C64 C65 C66 N4 0(3) . . . . ?
